data_7026098
loop_
_publ_author_name
'Adams, Christopher J.'
'Kurawa, Mukhtar A.'
'Orpen, A. Guy'

_publ_section_title
;
 Coordination chemistry in the solid state: synthesis and interconversion
 of pyrazolium salts, pyrazole complexes, and pyrazolate MOFs.
;
_journal_issue 30
_journal_name_full 'Dalton transactions (Cambridge, England : 2003)'
_journal_page_first 6974
_journal_page_last 6984
_journal_paper_doi 10.1039/c0dt00195c
_journal_volume 39
_journal_year 2010
_chemical_formula_sum 'C6 H8 Cl2 N4 Zn'
_chemical_formula_weight 272.43
_chemical_name_systematic
;
?
;
_space_group_IT_number 19
_symmetry_cell_setting orthorhombic
_symmetry_space_group_name_Hall 'P 2ac 2ab'
_symmetry_space_group_name_H-M 'P 21 21 21'
_atom_sites_solution_hydrogens geom
_atom_sites_solution_primary direct
_atom_sites_solution_secondary difmap
_audit_creation_method SHELXL-97
_cell_angle_alpha 90.00
_cell_angle_beta 90.00
_cell_angle_gamma 90.00
_cell_formula_units_Z 4
_cell_length_a 7.9779(12)
_cell_length_b 11.3785(16)
_cell_length_c 12.0866(18)
_cell_measurement_reflns_used 12702
_cell_measurement_temperature 293(2)
_cell_measurement_theta_max 27.41
_cell_measurement_theta_min 3.05
_cell_volume 1097.2(3)
_computing_cell_refinement 'Bruker SMART'
_computing_data_collection 'Bruker SMART'
_computing_data_reduction 'Bruker SAINT'
_computing_molecular_graphics 'Bruker SHELXTL'
_computing_publication_material 'Bruker SHELXTL'
_computing_structure_refinement 'SHELXL-97 (Sheldrick, 1997)'
_computing_structure_solution 'SHELXS-97 (Sheldrick, 1990)'
_diffrn_ambient_temperature 293(2)
_diffrn_measured_fraction_theta_full 0.994
_diffrn_measured_fraction_theta_max 0.994
_diffrn_measurement_device_type 'CCD area detector'
_diffrn_measurement_method 'phi and omega scans'
_diffrn_radiation_monochromator graphite
_diffrn_radiation_source 'fine-focus sealed tube'
_diffrn_radiation_type MoK\a
_diffrn_radiation_wavelength 0.71073
_diffrn_reflns_av_R_equivalents 0.0300
_diffrn_reflns_av_sigmaI/netI 0.0182
_diffrn_reflns_limit_h_max 10
_diffrn_reflns_limit_h_min -10
_diffrn_reflns_limit_k_max 14
_diffrn_reflns_limit_k_min -14
_diffrn_reflns_limit_l_max 15
_diffrn_reflns_limit_l_min -15
_diffrn_reflns_number 19078
_diffrn_reflns_theta_full 27.63
_diffrn_reflns_theta_max 27.63
_diffrn_reflns_theta_min 2.46
_diffrn_standards_decay_% 0
_exptl_absorpt_coefficient_mu 2.686
_exptl_absorpt_correction_T_max 0.5816
_exptl_absorpt_correction_T_min 0.3448
_exptl_absorpt_correction_type multi-scan
_exptl_absorpt_process_details SADABS
_exptl_crystal_colour colourless
_exptl_crystal_density_diffrn 1.649
_exptl_crystal_density_meas ?
_exptl_crystal_density_method 'not measured'
_exptl_crystal_description block
_exptl_crystal_F_000 544
_exptl_crystal_size_max 0.56
_exptl_crystal_size_mid 0.32
_exptl_crystal_size_min 0.20
_refine_diff_density_max 0.427
_refine_diff_density_min -0.355
_refine_diff_density_rms 0.063
_refine_ls_abs_structure_details 'Flack H D (1983), Acta Cryst. A39, 876-881'
_refine_ls_abs_structure_Flack 0.279(9)
_refine_ls_extinction_method none
_refine_ls_goodness_of_fit_ref 1.056
_refine_ls_hydrogen_treatment constr
_refine_ls_matrix_type full
_refine_ls_number_parameters 119
_refine_ls_number_reflns 2514
_refine_ls_number_restraints 0
_refine_ls_restrained_S_all 1.056
_refine_ls_R_factor_all 0.0227
_refine_ls_R_factor_gt 0.0205
_refine_ls_shift/su_max 0.001
_refine_ls_shift/su_mean 0.000
_refine_ls_structure_factor_coef Fsqd
_refine_ls_weighting_details 'calc w=1/[\s^2^(Fo^2^)+(0.0288P)^2^+0.1065P] where P=(Fo^2^+2Fc^2^)/3'
_refine_ls_weighting_scheme calc
_refine_ls_wR_factor_gt 0.0490
_refine_ls_wR_factor_ref 0.0498
_reflns_number_gt 2387
_reflns_number_total 2514
_reflns_threshold_expression >2sigma(I)
_cod_data_source_file c0dt00195c.txt
_cod_data_source_block 4RT
_cod_depositor_comments
;
The following automatic conversions were performed:

'_symmetry_cell_setting' value 'Orthorhombic' changed to
'orthorhombic' according to
/home/saulius/struct/CIF-dictionaries/cif_core.dic dictionary named
'cif_core.dic' version 2.4.2 from
2011-04-26.

'_refine_ls_hydrogen_treatment' value 'Constr' changed
to 'constr' according to
/home/saulius/struct/CIF-dictionaries/cif_core.dic dictionary named
'cif_core.dic' version 2.4.2 from 2011-04-26.

Automatic conversion script
Id: cif_fix_values 1891 2012-01-12 08:04:46Z andrius 

The following automatic conversions were performed:

'_exptl_crystal_density_meas' value 'not measured' was changed to '?'
- the value is perceived as not measured.

Automatic conversion script
Id: cif_fix_values 3008 2015-01-20 13:52:24Z robertas 
;
_cod_original_sg_symbol_H-M P212121
_cod_database_code 7026098

loop_
_symmetry_equiv_pos_as_xyz
'x, y, z'
'-x+1/2, -y, z+1/2'
'-x, y+1/2, -z+1/2'
'x+1/2, -y+1/2, -z'

loop_
_atom_site_label
_atom_site_type_symbol
_atom_site_fract_x
_atom_site_fract_y
_atom_site_fract_z
_atom_site_U_iso_or_equiv
_atom_site_adp_type
_atom_site_occupancy
_atom_site_symmetry_multiplicity
_atom_site_calc_flag
_atom_site_refinement_flags
Zn1 Zn 0.09092(3) 0.975785(18) 0.306106(18) 0.03895(7) Uani 1 1 d .
Cl1 Cl 0.13307(7) 0.89837(5) 0.13972(4) 0.05155(14) Uani 1 1 d .
Cl2 Cl -0.16140(6) 1.05558(5) 0.33317(5) 0.05339(14) Uani 1 1 d .
N1 N 0.1394(2) 0.84520(15) 0.41265(14) 0.0462(4) Uani 1 1 d .
N2 N 0.1450(3) 0.73198(16) 0.38354(17) 0.0570(5) Uani 1 1 d .
H2A H 0.1414 0.7069 0.3165 0.068 Uiso 1 1 calc R
N3 N 0.2455(2) 1.11093(14) 0.33963(14) 0.0407(4) Uani 1 1 d .
N4 N 0.1904(2) 1.21762(15) 0.36918(15) 0.0467(4) Uani 1 1 d .
H4B H 0.0866 1.2361 0.3773 0.056 Uiso 1 1 calc R
C1 C 0.1507(5) 0.8447(2) 0.5216(2) 0.0711(8) Uani 1 1 d .
H1A H 0.1504 0.9117 0.5657 0.085 Uiso 1 1 calc R
C2 C 0.1631(5) 0.7315(3) 0.5608(2) 0.0861(10) Uani 1 1 d .
H2B H 0.1737 0.7080 0.6342 0.103 Uiso 1 1 calc R
C3 C 0.1569(5) 0.6632(2) 0.4724(2) 0.0765(9) Uani 1 1 d .
H3A H 0.1602 0.5815 0.4723 0.092 Uiso 1 1 calc R
C4 C 0.4110(3) 1.1200(2) 0.33726(19) 0.0511(5) Uani 1 1 d .
H4A H 0.4837 1.0591 0.3192 0.061 Uiso 1 1 calc R
C5 C 0.3173(4) 1.2908(2) 0.3843(2) 0.0596(6) Uani 1 1 d .
H5A H 0.3088 1.3694 0.4045 0.072 Uiso 1 1 calc R
C6 C 0.4610(3) 1.2320(3) 0.3652(2) 0.0587(6) Uani 1 1 d .
H6A H 0.5699 1.2606 0.3699 0.070 Uiso 1 1 calc R

loop_
_atom_site_aniso_label
_atom_site_aniso_U_11
_atom_site_aniso_U_22
_atom_site_aniso_U_33
_atom_site_aniso_U_23
_atom_site_aniso_U_13
_atom_site_aniso_U_12
Zn1 0.03883(11) 0.03164(11) 0.04639(12) 0.00433(9) 0.00043(9) 0.00091(9)
Cl1 0.0615(3) 0.0430(3) 0.0501(3) -0.0055(2) 0.0074(2) -0.0039(2)
Cl2 0.0402(2) 0.0437(3) 0.0763(3) 0.0132(2) 0.0122(2) 0.0062(2)
N1 0.0624(12) 0.0329(8) 0.0432(9) -0.0001(7) -0.0084(8) 0.0029(8)
N2 0.0844(15) 0.0355(9) 0.0511(10) -0.0047(8) -0.0115(10) 0.0098(9)
N3 0.0371(8) 0.0366(8) 0.0485(9) -0.0024(7) -0.0016(7) 0.0016(7)
N4 0.0434(9) 0.0404(10) 0.0562(11) -0.0077(8) -0.0001(8) 0.0045(8)
C1 0.122(3) 0.0468(13) 0.0446(13) -0.0074(11) -0.0207(14) 0.0095(15)
C2 0.144(3) 0.0635(17) 0.0505(15) 0.0135(13) -0.0178(17) 0.0146(19)
C3 0.119(3) 0.0396(12) 0.0710(17) 0.0118(12) -0.0123(17) 0.0103(15)
C4 0.0373(10) 0.0542(12) 0.0618(13) -0.0011(10) -0.0026(9) 0.0025(10)
C5 0.0760(17) 0.0416(12) 0.0612(14) -0.0097(11) -0.0037(12) -0.0112(12)
C6 0.0455(12) 0.0694(16) 0.0613(14) -0.0015(12) -0.0046(10) -0.0186(11)

loop_
_atom_type_symbol
_atom_type_description
_atom_type_scat_dispersion_real
_atom_type_scat_dispersion_imag
_atom_type_scat_source
C C 0.0033 0.0016 'International Tables Vol C Tables 4.2.6.8 and 6.1.1.4'
H H 0.0000 0.0000 'International Tables Vol C Tables 4.2.6.8 and 6.1.1.4'
N N 0.0061 0.0033 'International Tables Vol C Tables 4.2.6.8 and 6.1.1.4'
Cl Cl 0.1484 0.1585 'International Tables Vol C Tables 4.2.6.8 and 6.1.1.4'
Zn Zn 0.2839 1.4301 'International Tables Vol C Tables 4.2.6.8 and 6.1.1.4'

loop_
_geom_angle_atom_site_label_1
_geom_angle_atom_site_label_2
_geom_angle_atom_site_label_3
_geom_angle
N1 Zn1 N3 108.60(7)
N1 Zn1 Cl1 104.98(5)
N3 Zn1 Cl1 113.11(5)
N1 Zn1 Cl2 112.43(6)
N3 Zn1 Cl2 102.25(5)
Cl1 Zn1 Cl2 115.50(2)
C1 N1 N2 104.86(19)
C1 N1 Zn1 131.10(16)
N2 N1 Zn1 123.51(14)
C3 N2 N1 110.9(2)
C4 N3 N4 105.19(18)
C4 N3 Zn1 131.77(16)
N4 N3 Zn1 123.03(13)
C5 N4 N3 110.82(19)
N1 C1 C2 110.6(2)
C3 C2 C1 105.6(2)
C2 C3 N2 108.0(2)
N3 C4 C6 110.8(2)
N4 C5 C6 108.4(2)
C5 C6 C4 104.8(2)

loop_
_geom_bond_atom_site_label_1
_geom_bond_atom_site_label_2
_geom_bond_distance
Zn1 N1 2.0039(17)
Zn1 N3 2.0123(17)
Zn1 Cl1 2.2211(6)
Zn1 Cl2 2.2323(6)
N1 C1 1.320(3)
N1 N2 1.336(2)
N2 C3 1.333(3)
N3 C4 1.325(3)
N3 N4 1.340(2)
N4 C5 1.324(3)
C1 C2 1.376(4)
C2 C3 1.322(4)
C4 C6 1.376(4)
C5 C6 1.347(4)

loop_
_geom_hbond_atom_site_label_D
_geom_hbond_atom_site_label_H
_geom_hbond_atom_site_label_A
_geom_hbond_distance_DH
_geom_hbond_distance_HA
_geom_hbond_distance_DA
_geom_hbond_angle_DHA
_geom_hbond_site_symmetry_A
N2 H2A Cl2 0.86 2.50 3.303(2) 155.2 3_545
N4 H4B Cl1 0.86 2.55 3.3015(19) 145.9 3

loop_
_geom_torsion_atom_site_label_1
_geom_torsion_atom_site_label_2
_geom_torsion_atom_site_label_3
_geom_torsion_atom_site_label_4
_geom_torsion
N3 Zn1 N1 C1 51.0(3)
Cl1 Zn1 N1 C1 172.3(3)
Cl2 Zn1 N1 C1 -61.4(3)
N3 Zn1 N1 N2 -138.65(19)
Cl1 Zn1 N1 N2 -17.4(2)
Cl2 Zn1 N1 N2 108.94(19)
C1 N1 N2 C3 0.9(3)
Zn1 N1 N2 C3 -171.5(2)
N1 Zn1 N3 C4 61.9(2)
Cl1 Zn1 N3 C4 -54.2(2)
Cl2 Zn1 N3 C4 -179.1(2)
N1 Zn1 N3 N4 -119.41(16)
Cl1 Zn1 N3 N4 124.48(15)
Cl2 Zn1 N3 N4 -0.39(16)
C4 N3 N4 C5 0.2(3)
Zn1 N3 N4 C5 -178.76(15)
N2 N1 C1 C2 -0.1(4)
Zn1 N1 C1 C2 171.6(2)
N1 C1 C2 C3 -0.8(5)
C1 C2 C3 N2 1.3(5)
N1 N2 C3 C2 -1.4(4)
N4 N3 C4 C6 0.0(3)
Zn1 N3 C4 C6 178.91(15)
N3 N4 C5 C6 -0.4(3)
N4 C5 C6 C4 0.4(3)
N3 C4 C6 C5 -0.3(3)
